data_4112438
loop_
_publ_author_name
'Andrew D. Bolig'
'Eugene Y.-X. Chen'

_publ_section_title
;
 ansa-Zirconocene Ester Enolates: Synthesis, Structure, Reaction with
 Organo-Lewis Acids, and Application to Polymerization of Methacrylates
;
_journal_name_full 'Journal of the American Chemical Society'
_journal_page_first 4897
_journal_page_last 4906
_journal_paper_doi 10.1021/ja031558k
_journal_volume 126
_journal_year 2004
_chemical_formula_sum 'C34 H42 O4 Zr'
_chemical_formula_weight 605.90
_chemical_name_systematic
; 
 ? 
;
_space_group_IT_number 15
_symmetry_cell_setting monoclinic
_symmetry_space_group_name_Hall '-C 2yc'
_symmetry_space_group_name_H-M 'C 1 2/c 1'
_atom_sites_solution_hydrogens geom
_atom_sites_solution_primary direct
_atom_sites_solution_secondary difmap
_audit_creation_method SHELXL-97
_cell_angle_alpha 90.00
_cell_angle_beta 98.308(17)
_cell_angle_gamma 90.00
_cell_formula_units_Z 4
_cell_length_a 21.52(2)
_cell_length_b 11.188(11)
_cell_length_c 13.016(12)
_cell_measurement_temperature 173(2)
_cell_volume 3101(5)
_computing_cell_refinement 'Bruker SMART'
_computing_data_collection 'Bruker SMART'
_computing_data_reduction 'Bruker SAINT'
_computing_molecular_graphics 'Bruker SHELXTL'
_computing_publication_material 'Bruker SHELXTL'
_computing_structure_refinement 'SHELXL-97 (Sheldrick, 1997)'
_computing_structure_solution 'SHELXS-97 (Sheldrick, 1990)'
_diffrn_ambient_temperature 173(2)
_diffrn_measured_fraction_theta_full 0.996
_diffrn_measured_fraction_theta_max 0.996
_diffrn_measurement_device_type 'CCD area detector'
_diffrn_measurement_method 'phi and omega scans'
_diffrn_radiation_monochromator graphite
_diffrn_radiation_source 'fine-focus sealed tube'
_diffrn_radiation_type MoK\a
_diffrn_radiation_wavelength 0.71073
_diffrn_reflns_av_R_equivalents 0.1084
_diffrn_reflns_av_sigmaI/netI 0.1151
_diffrn_reflns_limit_h_max 23
_diffrn_reflns_limit_h_min -24
_diffrn_reflns_limit_k_max 12
_diffrn_reflns_limit_k_min -12
_diffrn_reflns_limit_l_max 14
_diffrn_reflns_limit_l_min -14
_diffrn_reflns_number 9255
_diffrn_reflns_theta_full 23.38
_diffrn_reflns_theta_max 23.38
_diffrn_reflns_theta_min 1.91
_exptl_absorpt_coefficient_mu 0.389
_exptl_absorpt_correction_type none
_exptl_crystal_colour clear
_exptl_crystal_density_diffrn 1.298
_exptl_crystal_density_meas 0
_exptl_crystal_description cubes
_exptl_crystal_F_000 1272
_exptl_crystal_size_max 0.40
_exptl_crystal_size_mid 0.30
_exptl_crystal_size_min 0.30
_refine_diff_density_max 0.955
_refine_diff_density_min -1.016
_refine_diff_density_rms 0.094
_refine_ls_extinction_coef 0.0001(4)
_refine_ls_extinction_expression Fc^*^=kFc[1+0.001xFc^2^\l^3^/sin(2\q)]^-1/4^
_refine_ls_extinction_method SHELXL
_refine_ls_goodness_of_fit_ref 1.133
_refine_ls_hydrogen_treatment mixed
_refine_ls_matrix_type full
_refine_ls_number_parameters 178
_refine_ls_number_reflns 2259
_refine_ls_number_restraints 0
_refine_ls_restrained_S_all 1.133
_refine_ls_R_factor_all 0.0857
_refine_ls_R_factor_gt 0.0721
_refine_ls_shift/su_max 0.004
_refine_ls_shift/su_mean 0.001
_refine_ls_structure_factor_coef Fsqd
_refine_ls_weighting_details 'calc w=1/[\s^2^(Fo^2^)+(0.0574P)^2^+4.9439P] where P=(Fo^2^+2Fc^2^)/3'
_refine_ls_weighting_scheme calc
_refine_ls_wR_factor_gt 0.1659
_refine_ls_wR_factor_ref 0.1741
_reflns_number_gt 1941
_reflns_number_total 2259
_reflns_threshold_expression >2sigma(I)
_cod_data_source_file ja031558ksi20040208_014057.cif
_cod_data_source_block complex2
_cod_database_code 4112438

loop_
_symmetry_equiv_pos_as_xyz
'x, y, z'
'-x, y, -z+1/2'
'x+1/2, y+1/2, z'
'-x+1/2, y+1/2, -z+1/2'
'-x, -y, -z'
'x, -y, z-1/2'
'-x+1/2, -y+1/2, -z'
'x+1/2, -y+1/2, z-1/2'

loop_
_atom_site_label
_atom_site_type_symbol
_atom_site_fract_x
_atom_site_fract_y
_atom_site_fract_z
_atom_site_U_iso_or_equiv
_atom_site_adp_type
_atom_site_occupancy
_atom_site_symmetry_multiplicity
_atom_site_calc_flag
_atom_site_refinement_flags
Zr1 Zr 0.5000 0.20898(6) 0.2500 0.0381(4) Uani 1 2 d S
O1 O 0.5691(2) 0.3244(4) 0.2692(3) 0.0572(12) Uani 1 1 d .
O2 O 0.63666(19) 0.4135(4) 0.1762(3) 0.0669(13) Uani 1 1 d .
C1 C 0.5233(3) 0.1991(5) 0.0653(4) 0.0556(17) Uani 1 1 d .
H1A H 0.5463 0.2612 0.0304 0.067 Uiso 1 1 calc R
C2 C 0.5505(4) 0.0987(6) 0.1177(4) 0.0622(18) Uani 1 1 d .
H2A H 0.5962 0.0780 0.1250 0.075 Uiso 1 1 calc R
C3 C 0.5036(4) 0.0220(5) 0.1425(4) 0.063(2) Uani 1 1 d .
C4 C 0.5137(5) -0.0953(5) 0.1996(5) 0.083(3) Uani 1 1 d .
H4A H 0.5593 -0.1119 0.2145 0.100 Uiso 1 1 calc R
H4B H 0.4940 -0.1602 0.1545 0.100 Uiso 1 1 calc R
C5 C 0.5564(4) 0.0739(6) 0.3973(4) 0.0614(19) Uani 1 1 d .
C6 C 0.6183(5) 0.0365(8) 0.3976(6) 0.085(3) Uani 1 1 d .
H6A H 0.6278 -0.0353 0.3640 0.102 Uiso 1 1 calc R
C7 C 0.6640(5) 0.1057(10) 0.4472(7) 0.100(3) Uani 1 1 d .
H7A H 0.7064 0.0806 0.4493 0.121 Uiso 1 1 calc R
C8 C 0.6523(4) 0.2135(9) 0.4961(7) 0.097(3) Uani 1 1 d .
H8A H 0.6868 0.2588 0.5294 0.116 Uiso 1 1 calc R
C9 C 0.5939(4) 0.2544(7) 0.4970(5) 0.072(2) Uani 1 1 d .
H9A H 0.5866 0.3283 0.5292 0.086 Uiso 1 1 calc R
C10 C 0.5429(4) 0.1837(5) 0.4482(5) 0.0575(18) Uani 1 1 d .
C11 C 0.6001(3) 0.4262(5) 0.2527(4) 0.0464(14) Uani 1 1 d .
C12 C 0.5948(3) 0.5250(5) 0.3039(5) 0.0528(15) Uani 1 1 d .
C13 C 0.6314(5) 0.6355(7) 0.2816(7) 0.100(3) Uani 1 1 d .
H13A H 0.6593 0.6160 0.2308 0.149 Uiso 1 1 calc R
H13B H 0.6565 0.6634 0.3460 0.149 Uiso 1 1 calc R
H13C H 0.6022 0.6986 0.2537 0.149 Uiso 1 1 calc R
C14 C 0.5506(3) 0.5402(6) 0.3794(5) 0.070(2) Uani 1 1 d .
H14A H 0.5295 0.4641 0.3882 0.105 Uiso 1 1 calc R
H14B H 0.5193 0.6008 0.3539 0.105 Uiso 1 1 calc R
H14C H 0.5736 0.5657 0.4462 0.105 Uiso 1 1 calc R
C15 C 0.6869(3) 0.3290(9) 0.1967(6) 0.085(3) Uani 1 1 d .
H15A H 0.6716 0.2560 0.2296 0.102 Uiso 1 1 calc R
C16 C 0.7404(4) 0.3854(12) 0.2705(7) 0.133(4) Uani 1 1 d .
H16A H 0.7256 0.4053 0.3362 0.200 Uiso 1 1 calc R
H16B H 0.7545 0.4583 0.2391 0.200 Uiso 1 1 calc R
H16C H 0.7754 0.3288 0.2835 0.200 Uiso 1 1 calc R
C17 C 0.7061(5) 0.2963(13) 0.0941(8) 0.156(6) Uani 1 1 d .
H17A H 0.6704 0.2605 0.0495 0.234 Uiso 1 1 calc R
H17B H 0.7408 0.2388 0.1050 0.234 Uiso 1 1 calc R
H17C H 0.7198 0.3683 0.0608 0.234 Uiso 1 1 calc R

loop_
_atom_site_aniso_label
_atom_site_aniso_U_11
_atom_site_aniso_U_22
_atom_site_aniso_U_33
_atom_site_aniso_U_23
_atom_site_aniso_U_13
_atom_site_aniso_U_12
Zr1 0.0558(6) 0.0352(5) 0.0266(5) 0.000 0.0176(3) 0.000
O1 0.074(3) 0.056(2) 0.049(3) -0.0124(19) 0.035(2) -0.017(2)
O2 0.047(3) 0.114(4) 0.042(2) 0.014(2) 0.015(2) 0.011(2)
C1 0.085(5) 0.057(4) 0.027(3) 0.006(3) 0.019(3) -0.003(4)
C2 0.102(5) 0.060(4) 0.031(3) -0.007(3) 0.031(3) 0.014(4)
C3 0.129(7) 0.040(3) 0.024(3) -0.009(2) 0.023(4) -0.006(4)
C4 0.161(8) 0.043(4) 0.051(4) -0.003(3) 0.036(5) 0.002(4)
C5 0.098(6) 0.056(4) 0.032(3) 0.008(3) 0.017(3) 0.020(4)
C6 0.123(8) 0.087(6) 0.049(4) 0.015(4) 0.021(5) 0.042(6)
C7 0.091(7) 0.140(8) 0.070(6) 0.012(6) 0.007(5) 0.043(7)
C8 0.079(6) 0.136(8) 0.068(6) 0.004(5) -0.011(4) 0.004(6)
C9 0.081(6) 0.088(5) 0.043(4) -0.004(4) -0.002(4) -0.001(4)
C10 0.089(5) 0.054(4) 0.032(3) 0.004(3) 0.017(3) 0.003(3)
C11 0.033(3) 0.067(4) 0.041(3) -0.001(3) 0.010(2) 0.000(3)
C12 0.044(4) 0.047(4) 0.064(4) -0.001(3) -0.003(3) -0.006(3)
C13 0.121(7) 0.075(5) 0.096(6) 0.011(5) -0.009(5) -0.038(5)
C14 0.067(5) 0.062(4) 0.080(5) -0.030(4) 0.005(4) 0.010(3)
C15 0.058(5) 0.150(7) 0.051(4) -0.001(4) 0.023(4) 0.044(5)
C16 0.058(5) 0.266(13) 0.071(6) -0.030(7) -0.006(4) 0.052(7)
C17 0.077(6) 0.318(18) 0.076(6) -0.055(8) 0.022(5) 0.057(8)

loop_
_atom_type_symbol
_atom_type_description
_atom_type_scat_dispersion_real
_atom_type_scat_dispersion_imag
_atom_type_scat_source
C C 0.0033 0.0016 'International Tables Vol C Tables 4.2.6.8 and 6.1.1.4'
H H 0.0000 0.0000 'International Tables Vol C Tables 4.2.6.8 and 6.1.1.4'
O O 0.0106 0.0060 'International Tables Vol C Tables 4.2.6.8 and 6.1.1.4'
Zr Zr -2.9673 0.5597 'International Tables Vol C Tables 4.2.6.8 and 6.1.1.4'

loop_
_geom_angle_atom_site_label_1
_geom_angle_atom_site_label_2
_geom_angle_atom_site_label_3
_geom_angle
_geom_angle_site_symmetry_1
_geom_angle_site_symmetry_3
O1 Zr1 O1 97.4(3) . 2_655
O1 Zr1 C2 90.9(2) . .
O1 Zr1 C2 129.6(2) 2_655 .
O1 Zr1 C2 129.6(2) . 2_655
O1 Zr1 C2 90.9(2) 2_655 2_655
C2 Zr1 C2 120.6(3) . 2_655
O1 Zr1 C3 122.3(2) . .
O1 Zr1 C3 124.0(2) 2_655 .
C2 Zr1 C3 32.3(2) . .
C2 Zr1 C3 91.4(2) 2_655 .
O1 Zr1 C3 124.0(2) . 2_655
O1 Zr1 C3 122.3(2) 2_655 2_655
C2 Zr1 C3 91.4(2) . 2_655
C2 Zr1 C3 32.3(2) 2_655 2_655
C3 Zr1 C3 68.0(3) . 2_655
O1 Zr1 C1 99.14(19) . 2_655
O1 Zr1 C1 84.20(19) 2_655 2_655
C2 Zr1 C1 143.3(2) . 2_655
C2 Zr1 C1 32.32(19) 2_655 2_655
C3 Zr1 C1 121.1(2) . 2_655
C3 Zr1 C1 53.9(2) 2_655 2_655
O1 Zr1 C1 84.20(19) . .
O1 Zr1 C1 99.14(19) 2_655 .
C2 Zr1 C1 32.32(19) . .
C2 Zr1 C1 143.3(2) 2_655 .
C3 Zr1 C1 53.9(2) . .
C3 Zr1 C1 121.1(2) 2_655 .
C1 Zr1 C1 175.0(3) 2_655 .
O1 Zr1 C5 137.93(19) . 2_655
O1 Zr1 C5 91.4(2) 2_655 2_655
C2 Zr1 C5 53.6(3) . 2_655
C2 Zr1 C5 91.1(2) 2_655 2_655
C3 Zr1 C5 32.6(2) . 2_655
C3 Zr1 C5 83.0(2) 2_655 2_655
C1 Zr1 C5 122.7(2) 2_655 2_655
C1 Zr1 C5 53.8(2) . 2_655
O1 Zr1 C5 91.4(2) . .
O1 Zr1 C5 137.93(19) 2_655 .
C2 Zr1 C5 91.1(2) . .
C2 Zr1 C5 53.6(3) 2_655 .
C3 Zr1 C5 83.0(2) . .
C3 Zr1 C5 32.6(2) 2_655 .
C1 Zr1 C5 53.8(2) 2_655 .
C1 Zr1 C5 122.7(2) . .
C5 Zr1 C5 108.9(3) 2_655 .
O1 Zr1 C10 78.03(19) . .
O1 Zr1 C10 110.45(19) 2_655 .
C2 Zr1 C10 119.9(2) . .
C2 Zr1 C10 52.7(2) 2_655 .
C3 Zr1 C10 114.9(2) . .
C3 Zr1 C10 53.2(2) 2_655 .
C1 Zr1 C10 32.0(2) 2_655 .
C1 Zr1 C10 147.0(2) . .
C5 Zr1 C10 136.2(2) 2_655 .
C5 Zr1 C10 32.07(19) . .
O1 Zr1 C10 110.45(19) . 2_655
O1 Zr1 C10 78.03(19) 2_655 2_655
C2 Zr1 C10 52.7(2) . 2_655
C2 Zr1 C10 119.9(2) 2_655 2_655
C3 Zr1 C10 53.2(2) . 2_655
C3 Zr1 C10 114.9(2) 2_655 2_655
C1 Zr1 C10 147.0(2) 2_655 2_655
C1 Zr1 C10 32.0(2) . 2_655
C5 Zr1 C10 32.07(19) 2_655 2_655
C5 Zr1 C10 136.2(2) . 2_655
C10 Zr1 C10 167.6(3) . 2_655
C11 O1 Zr1 156.6(4) . .
C11 O2 C15 115.6(5) . .
C2 C1 C10 107.7(6) . 2_655
C2 C1 Zr1 72.5(3) . .
C10 C1 Zr1 77.8(3) 2_655 .
C1 C2 C3 109.9(7) . .
C1 C2 Zr1 75.2(4) . .
C3 C2 Zr1 75.1(3) . .
C2 C3 C5 107.9(6) . 2_655
C2 C3 C4 126.2(8) . .
C5 C3 C4 125.8(7) 2_655 .
C2 C3 Zr1 72.6(3) . .
C5 C3 Zr1 76.6(3) 2_655 .
C4 C3 Zr1 117.5(4) . .
C3 C4 C4 112.4(5) . 2_655
C6 C5 C3 133.2(7) . 2_655
C6 C5 C10 120.5(7) . .
C3 C5 C10 106.3(6) 2_655 .
C6 C5 Zr1 121.3(5) . .
C3 C5 Zr1 70.8(3) 2_655 .
C10 C5 Zr1 75.0(3) . .
C7 C6 C5 117.4(8) . .
C6 C7 C8 123.2(9) . .
C9 C8 C7 121.8(8) . .
C8 C9 C10 118.0(8) . .
C1 C10 C9 132.9(6) 2_655 .
C1 C10 C5 108.0(6) 2_655 .
C9 C10 C5 119.0(7) . .
C1 C10 Zr1 70.2(3) 2_655 .
C9 C10 Zr1 121.1(4) . .
C5 C10 Zr1 72.9(3) . .
C12 C11 O1 123.4(5) . .
C12 C11 O2 124.3(6) . .
O1 C11 O2 112.3(5) . .
C11 C12 C14 123.5(6) . .
C11 C12 C13 120.4(7) . .
C14 C12 C13 115.9(6) . .
O2 C15 C17 107.0(7) . .
O2 C15 C16 109.0(7) . .
C17 C15 C16 112.4(7) . .

loop_
_geom_bond_atom_site_label_1
_geom_bond_atom_site_label_2
_geom_bond_distance
_geom_bond_site_symmetry_2
Zr1 O1 1.957(4) .
Zr1 O1 1.957(4) 2_655
Zr1 C2 2.493(6) .
Zr1 C2 2.493(6) 2_655
Zr1 C3 2.524(6) .
Zr1 C3 2.524(6) 2_655
Zr1 C1 2.528(6) 2_655
Zr1 C1 2.528(6) .
Zr1 C5 2.600(6) 2_655
Zr1 C5 2.600(6) .
Zr1 C10 2.627(6) .
Zr1 C10 2.627(6) 2_655
O1 C11 1.352(7) .
O2 C11 1.363(7) .
O2 C15 1.432(8) .
C1 C2 1.398(9) .
C1 C10 1.422(10) 2_655
C2 C3 1.398(10) .
C3 C5 1.441(10) 2_655
C3 C4 1.508(9) .
C4 C4 1.514(14) 2_655
C5 C6 1.397(11) .
C5 C3 1.441(10) 2_655
C5 C10 1.444(9) .
C6 C7 1.342(13) .
C7 C8 1.403(13) .
C8 C9 1.341(11) .
C9 C10 1.424(10) .
C10 C1 1.422(10) 2_655
C11 C12 1.305(8) .
C12 C14 1.472(10) .
C12 C13 1.517(9) .
C15 C17 1.499(11) .
C15 C16 1.525(12) .
